data_7048254
loop_
_publ_author_name
'Dabachi, Jamal'
'Body, Monique'
'Dittmer, Jens'
'Rakhmatullin, Aydar'
'Fayon, Franck'
'Legein, Christophe'

_publ_section_title
;
 Insight into the factors influencing NMR parameters in crystalline
 materials from the KF-YF<sub>3</sub> binary system.
;
_journal_issue 2
_journal_name_full 'Dalton transactions (Cambridge, England : 2003)'
_journal_page_first 587
_journal_page_last 601
_journal_paper_doi 10.1039/c8dt03241f
_journal_volume 48
_journal_year 2019
_chemical_formula_structural K2YF5
_chemical_formula_sum 'F5 K2 Y'
_chemical_formula_weight 262.092
_chemical_name_common 'Potassium yttrium fluoride'
_space_group_crystal_system orthorhombic
_space_group_IT_number 62
_space_group_name_Hall '-P 2ac 2n'
_space_group_name_H-M_alt 'P n m a'
_symmetry_space_group_name_Hall '-P 2ac 2n'
_symmetry_space_group_name_H-M 'P n m a'
_audit_update_record
;
2018-08-13 deposited with the CCDC.
2018-11-26 downloaded from the CCDC.
;
_cell_angle_alpha 90.000
_cell_angle_beta 90.000
_cell_angle_gamma 90.000
_cell_formula_units_Z 4
_cell_length_a 10.8002(3)
_cell_length_b 7.2707(2)
_cell_length_c 6.6010(2)
_cell_volume 518.34(3)
_diffrn_ambient_pressure 100
_diffrn_ambient_temperature 293
_diffrn_radiation_probe x-ray
_diffrn_radiation_type Cu
_diffrn_radiation_wavelength 1.5406
_exptl_crystal_colour white
_exptl_crystal_density_diffrn 3.359
_cod_data_source_file c8dt03241f2.cif
_cod_data_source_block xxxxxxxxx
_cod_depositor_comments 'Adding full bibliography for 7048254.cif.'
_cod_original_formula_sum 'F5 K2 Y1'
_cod_database_code 7048254

loop_
_symmetry_equiv_pos_site_id
_symmetry_equiv_pos_as_xyz
1 x,y,z
2 1/2-x,-y,1/2+z
3 1/2+x,1/2-y,1/2-z
4 -x,1/2+y,-z
5 -x,-y,-z
6 1/2+x,y,1/2-z
7 1/2-x,1/2+y,1/2+z
8 x,1/2-y,z

loop_
_atom_site_aniso_label
_atom_site_aniso_U_11
_atom_site_aniso_U_22
_atom_site_aniso_U_33
_atom_site_aniso_U_12
_atom_site_aniso_U_13
_atom_site_aniso_U_23
K1 0.019(7) 0.011(8) 0.007(6) 0.00000 0.00000 0.00000
Y1 0.008(8) 0.003(1) 0.006(1) 0.00000 0.00000 0.00000

loop_
_atom_site_label
_atom_site_type_symbol
_atom_site_fract_x
_atom_site_fract_y
_atom_site_fract_z
_atom_site_occupancy
_atom_site_symmetry_multiplicity
_atom_site_Wyckoff_symbol
_atom_site_calc_flag
_atom_site_thermal_displace_type
_atom_site_U_iso_or_equiv
F1 F 0.5103(32) 0.2500 0.4053(23) 1.000 4 c d Uiso 0.036(6)
F2 F 0.4270(12) 0.4617(19) 0.843(2) 1.000 8 d d Uiso 0.034(5)
F3 F 0.6749(17) 0.2500 0.8696(27) 1.000 4 c d Uiso 0.024(2)
F4 F 0.3035(18) 0.2500 0.1627(30) 1.000 4 c d Uiso 0.021(2)
K1 K 0.6699(4) 0.4938(14) 0.5331(11) 1.000 8 d d Uani 0.0123
Y1 Y 0.5036(7) 0.2500 0.0646(5) 1.000 4 c d Uani 0.0057

loop_
_atom_type_symbol
_atom_type_oxidation_number
_atom_type_radius_bond
F -1 1.19
K +1 1.52
Y +3 1.04
